data_1569903
loop_
_publ_author_name
'Jiang, Bo'
'Gui, Wu-Tao'
'Wang, Hao-Tian'
'Xie, Ke'
'Chen, Zhi-Chao'
'Zhu, Lei'
'Ouyang, Qin'
'Du, Wei'
'Chen, Ying-Chun'

_publ_section_title
;
 Asymmetric Friedel-Crafts reaction of unsaturated carbonyl-tethered
 heteroarenes <i>via</i> vinylogous activation of
 Pd<sup>0</sup>-&#x3c0;-Lewis base catalysis.
;
_journal_issue 39
_journal_name_full 'Chemical science'
_journal_page_first 10867
_journal_page_last 10874
_journal_paper_doi 10.1039/d3sc03996j
_journal_volume 14
_journal_year 2023
_chemical_absolute_configuration ad
_chemical_formula_moiety 'C39 H28 N2 O3'
_chemical_formula_sum 'C39 H28 N2 O3'
_chemical_formula_weight 572.63
_space_group_crystal_system monoclinic
_space_group_IT_number 4
_space_group_name_Hall 'P 2yb'
_space_group_name_H-M_alt 'P 1 21 1'
_atom_sites_solution_hydrogens geom
_atom_sites_solution_primary dual
_audit_creation_date 2022-04-26
_audit_creation_method
;
Olex2 1.3
(compiled 2020.11.12 svn.r5f609507 for OlexSys, GUI svn.r6408)
;
_audit_update_record
;
2023-03-27 deposited with the CCDC.	2023-09-18 downloaded from the CCDC.
;
_cell_angle_alpha 90
_cell_angle_beta 107.914(2)
_cell_angle_gamma 90
_cell_formula_units_Z 2
_cell_length_a 11.1245(4)
_cell_length_b 10.5529(3)
_cell_length_c 13.5415(5)
_cell_measurement_reflns_used 9892
_cell_measurement_temperature 273(2)
_cell_measurement_theta_max 68.095
_cell_measurement_theta_min 3.430
_cell_volume 1512.64(9)
_computing_cell_refinement 'SAINT V8.40B (?, 2016)'
_computing_data_reduction 'SAINT V8.40B (?, 2016)'
_computing_molecular_graphics 'Olex2 1.3 (Dolomanov et al., 2009)'
_computing_publication_material 'Olex2 1.3 (Dolomanov et al., 2009)'
_computing_structure_refinement 'SHELXL 2014/7 (Sheldrick, 2015)'
_computing_structure_solution 'SHELXT 2018/2 (Sheldrick, 2018)'
_diffrn_ambient_temperature 273.15
_diffrn_measured_fraction_theta_full 1.000
_diffrn_measured_fraction_theta_max 1.000
_diffrn_measurement_device_type 'Bruker APEX-II CCD'
_diffrn_measurement_method '\f and \w scans'
_diffrn_radiation_type CuK\a
_diffrn_radiation_wavelength 1.54178
_diffrn_reflns_av_R_equivalents 0.0439
_diffrn_reflns_av_unetI/netI 0.0359
_diffrn_reflns_Laue_measured_fraction_full 1.000
_diffrn_reflns_Laue_measured_fraction_max 1.000
_diffrn_reflns_limit_h_max 12
_diffrn_reflns_limit_h_min -12
_diffrn_reflns_limit_k_max 12
_diffrn_reflns_limit_k_min -11
_diffrn_reflns_limit_l_max 15
_diffrn_reflns_limit_l_min -14
_diffrn_reflns_number 15015
_diffrn_reflns_point_group_measured_fraction_full 0.977
_diffrn_reflns_point_group_measured_fraction_max 0.977
_diffrn_reflns_theta_full 63.490
_diffrn_reflns_theta_max 63.490
_diffrn_reflns_theta_min 3.430
_diffrn_source_current 1.1
_diffrn_source_power 0.055
_diffrn_source_voltage 50.0
_diffrn_standards_number 0
_exptl_absorpt_coefficient_mu 0.632
_exptl_absorpt_correction_T_max 0.7530
_exptl_absorpt_correction_T_min 0.5718
_exptl_absorpt_correction_type multi-scan
_exptl_absorpt_process_details
;
SADABS-2016/2 (Bruker,2016/2) was used for absorption correction.
wR2(int) was 0.1312 before and 0.0651 after correction.
The Ratio of minimum to maximum transmission is 0.7594.
The \l/2 correction factor is Not present.
;
_exptl_crystal_colour 'clear yellowish yellow'
_exptl_crystal_colour_lustre clear
_exptl_crystal_colour_modifier yellowish
_exptl_crystal_colour_primary yellow
_exptl_crystal_density_diffrn 1.257
_exptl_crystal_description plate
_exptl_crystal_F_000 600
_exptl_crystal_size_max 0.27
_exptl_crystal_size_mid 0.19
_exptl_crystal_size_min 0.04
_refine_diff_density_max 0.098
_refine_diff_density_min -0.140
_refine_diff_density_rms 0.023
_refine_ls_abs_structure_details
;
 Flack x determined using 1944 quotients [(I+)-(I-)]/[(I+)+(I-)]
 (Parsons, Flack and Wagner, Acta Cryst. B69 (2013) 249-259).
;
_refine_ls_abs_structure_Flack 0.08(12)
_refine_ls_extinction_method none
_refine_ls_goodness_of_fit_ref 1.040
_refine_ls_hydrogen_treatment constr
_refine_ls_matrix_type full
_refine_ls_number_parameters 398
_refine_ls_number_reflns 4840
_refine_ls_number_restraints 1
_refine_ls_restrained_S_all 1.039
_refine_ls_R_factor_all 0.0355
_refine_ls_R_factor_gt 0.0318
_refine_ls_shift/su_max 0.000
_refine_ls_shift/su_mean 0.000
_refine_ls_structure_factor_coef Fsqd
_refine_ls_weighting_details 'w=1/[\s^2^(Fo^2^)+(0.0456P)^2^+0.0833P] where P=(Fo^2^+2Fc^2^)/3'
_refine_ls_weighting_scheme calc
_refine_ls_wR_factor_gt 0.0838
_refine_ls_wR_factor_ref 0.0866
_reflns_Friedel_coverage 0.843
_reflns_Friedel_fraction_full 0.952
_reflns_Friedel_fraction_max 0.952
_reflns_number_gt 4514
_reflns_number_total 4840
_reflns_threshold_expression 'I > 2\s(I)'
_cod_data_source_file d3sc03996j2.cif
_cod_data_source_block 3i
_cod_depositor_comments 'Adding full bibliography for 1569903--1569908.cif.'
_cod_database_code 1569903
_shelx_shelxl_version_number 2014/7
_shelx_space_group_comment
;
The symmetry employed for this shelxl refinement is uniquely defined
by the following loop, which should always be used as a source of
symmetry information in preference to the above space-group names.
They are only intended as comments.
;
_shelx_estimated_absorpt_t_max 0.975
_shelx_estimated_absorpt_t_min 0.848
_olex2_refinement_description
;
1. Fixed Uiso
 At 1.2 times of:
  All C(H) groups, All C(H,H) groups
 At 1.5 times of:
  All C(H,H,H) groups
2.a Ternary CH refined with riding coordinates:
 C8(H8)
2.b Secondary CH2 refined with riding coordinates:
 C5(H5A,H5B)
2.c Aromatic/amide H refined with riding coordinates:
 C40(H40), C2(H2), C3(H3), C9(H9), C12(H12), C13(H13), C14(H14), C15(H15),
 C16(H16), C17(H17), C18(H18), C19(H19), C24(H24), C25(H25), C26(H26), C27(H27),
  C30(H30), C31(H31), C32(H32), C33(H33), C34(H34), C35(H35)
2.d Idealised Me refined as rotating group:
 C37(H37A,H37B,H37C)
;
_olex2_submission_special_instructions 'No special instructions were received'

loop_
_space_group_symop_operation_xyz
'x, y, z'
'-x, y+1/2, -z'

loop_
_atom_site_label
_atom_site_type_symbol
_atom_site_fract_x
_atom_site_fract_y
_atom_site_fract_z
_atom_site_U_iso_or_equiv
_atom_site_adp_type
_atom_site_occupancy
_atom_site_site_symmetry_order
_atom_site_calc_flag
_atom_site_refinement_flags_posn
_atom_site_refinement_flags_adp
_atom_site_refinement_flags_occupancy
_atom_site_disorder_assembly
_atom_site_disorder_group
O1 O 0.21280(18) 0.44346(18) 0.69849(17) 0.0640(5) Uani 1 1 d . . . . .
O2 O 0.2438(2) 0.4047(2) 0.36174(15) 0.0715(6) Uani 1 1 d . . . . .
O3 O 0.2521(2) 0.2863(2) 0.50138(17) 0.0681(5) Uani 1 1 d . . . . .
N2 N 0.48224(19) 0.72114(18) 0.67638(15) 0.0476(5) Uani 1 1 d . . . . .
C39 C 0.6247(2) 0.3568(2) 0.86095(18) 0.0457(5) Uani 1 1 d . . . . .
C38 C 0.5454(2) 0.7706(2) 0.7732(2) 0.0478(5) Uani 1 1 d . . . . .
N4 N 0.5210(3) 0.1827(2) 0.64000(19) 0.0639(6) Uani 1 1 d . . . . .
C40 C 0.0513(3) 0.9230(4) 0.5054(4) 0.0948(12) Uani 1 1 d . . . . .
H40 H -0.0322 0.9503 0.4857 0.114 Uiso 1 1 calc R U . . .
C2 C 0.0836(3) 0.8083(4) 0.5525(3) 0.0861(11) Uani 1 1 d . . . . .
H2 H 0.0222 0.7576 0.5661 0.103 Uiso 1 1 calc R U . . .
C3 C 0.2072(3) 0.7674(3) 0.5800(3) 0.0700(8) Uani 1 1 d . . . . .
H3 H 0.2286 0.6899 0.6133 0.084 Uiso 1 1 calc R U . . .
C4 C 0.2992(2) 0.8395(2) 0.5588(2) 0.0516(6) Uani 1 1 d . . . . .
C5 C 0.4342(2) 0.7963(2) 0.5824(2) 0.0518(6) Uani 1 1 d . . . . .
H5A H 0.4414 0.7467 0.5242 0.062 Uiso 1 1 calc R U . . .
H5B H 0.4875 0.8705 0.5883 0.062 Uiso 1 1 calc R U . . .
C6 C 0.4656(2) 0.5933(2) 0.68974(19) 0.0455(5) Uani 1 1 d . . . . .
C7 C 0.5169(2) 0.5608(2) 0.79180(19) 0.0458(5) Uani 1 1 d . . . . .
C8 C 0.5010(2) 0.4245(2) 0.81319(18) 0.0448(5) Uani 1 1 d . . . . .
H8 H 0.4507 0.4186 0.8611 0.054 Uiso 1 1 calc R U . . .
C9 C 0.6467(2) 0.2923(2) 0.95269(19) 0.0473(5) Uani 1 1 d . . . . .
H9 H 0.5824 0.2868 0.9830 0.057 Uiso 1 1 calc R U . . .
C10 C 0.7639(2) 0.2342(2) 1.0025(2) 0.0532(6) Uani 1 1 d . . . . .
C11 C 0.8608(3) 0.2423(3) 0.9553(2) 0.0614(7) Uani 1 1 d . . . . .
C12 C 0.9781(3) 0.1839(4) 1.0049(3) 0.0840(10) Uani 1 1 d . . . . .
H12 H 1.0432 0.1896 0.9755 0.101 Uiso 1 1 calc R U . . .
C13 C 0.9968(4) 0.1197(4) 1.0950(4) 0.0951(13) Uani 1 1 d . . . . .
H13 H 1.0743 0.0808 1.1260 0.114 Uiso 1 1 calc R U . . .
C14 C 0.1419(4) 0.9963(4) 0.4878(4) 0.1088(15) Uani 1 1 d . . . . .
H14 H 0.1206 1.0761 0.4583 0.131 Uiso 1 1 calc R U . . .
C15 C 0.2648(3) 0.9556(3) 0.5125(3) 0.0811(10) Uani 1 1 d . . . . .
H15 H 0.3252 1.0069 0.4979 0.097 Uiso 1 1 calc R U . . .
C16 C 0.5849(3) 0.8947(3) 0.8004(2) 0.0610(7) Uani 1 1 d . . . . .
H16 H 0.5658 0.9597 0.7517 0.073 Uiso 1 1 calc R U . . .
C17 C 0.6532(3) 0.9170(3) 0.9023(3) 0.0703(8) Uani 1 1 d . . . . .
H17 H 0.6815 0.9987 0.9224 0.084 Uiso 1 1 calc R U . . .
C18 C 0.6813(3) 0.8209(3) 0.9762(2) 0.0672(8) Uani 1 1 d . . . . .
H18 H 0.7285 0.8396 1.0442 0.081 Uiso 1 1 calc R U . . .
C19 C 0.6409(3) 0.6992(3) 0.9508(2) 0.0576(6) Uani 1 1 d . . . . .
H19 H 0.6597 0.6358 1.0009 0.069 Uiso 1 1 calc R U . . .
C20 C 0.5706(2) 0.6720(2) 0.84775(19) 0.0472(5) Uani 1 1 d . . . . .
C21 C 0.4066(2) 0.4895(2) 0.62490(18) 0.0441(5) Uani 1 1 d . . . . .
C22 C 0.4154(2) 0.3767(2) 0.70000(18) 0.0439(5) Uani 1 1 d . . . . .
C23 C 0.4724(2) 0.2660(2) 0.66526(19) 0.0479(5) Uani 1 1 d . . . . .
C24 C 0.7881(3) 0.1666(3) 1.0970(2) 0.0696(8) Uani 1 1 d . . . . .
H24 H 0.7250 0.1603 1.1286 0.084 Uiso 1 1 calc R U . . .
C25 C 0.9017(4) 0.1109(3) 1.1422(3) 0.0850(11) Uani 1 1 d . . . . .
H25 H 0.9162 0.0670 1.2043 0.102 Uiso 1 1 calc R U . . .
C26 C 0.8359(3) 0.3091(3) 0.8606(3) 0.0697(8) Uani 1 1 d . . . . .
H26 H 0.8990 0.3150 0.8289 0.084 Uiso 1 1 calc R U . . .
C27 C 0.7230(3) 0.3648(3) 0.8149(2) 0.0603(7) Uani 1 1 d . . . . .
H27 H 0.7097 0.4086 0.7529 0.072 Uiso 1 1 calc R U . . .
C28 C 0.2808(2) 0.3522(2) 0.70939(18) 0.0476(5) Uani 1 1 d . . . . .
C29 C 0.2410(3) 0.2266(2) 0.73832(19) 0.0511(6) Uani 1 1 d . . . . .
C30 C 0.3237(3) 0.1293(3) 0.7819(2) 0.0579(7) Uani 1 1 d . . . . .
H30 H 0.4100 0.1399 0.7936 0.069 Uiso 1 1 calc R U . . .
C31 C 0.2778(3) 0.0156(3) 0.8081(2) 0.0690(8) Uani 1 1 d . . . . .
H31 H 0.3335 -0.0497 0.8373 0.083 Uiso 1 1 calc R U . . .
C32 C 0.1512(4) -0.0002(3) 0.7910(3) 0.0793(9) Uani 1 1 d . . . . .
H32 H 0.1209 -0.0763 0.8087 0.095 Uiso 1 1 calc R U . . .
C33 C 0.0682(4) 0.0961(4) 0.7477(3) 0.0838(10) Uani 1 1 d . . . . .
H33 H -0.0179 0.0849 0.7362 0.101 Uiso 1 1 calc R U . . .
C34 C 0.1125(3) 0.2096(3) 0.7214(3) 0.0681(7) Uani 1 1 d . . . . .
H34 H 0.0562 0.2745 0.6923 0.082 Uiso 1 1 calc R U . . .
C35 C 0.3492(2) 0.4884(3) 0.52174(19) 0.0500(5) Uani 1 1 d . . . . .
H35 H 0.3551 0.5611 0.4847 0.060 Uiso 1 1 calc R U . . .
C36 C 0.2788(2) 0.3821(3) 0.46411(19) 0.0519(6) Uani 1 1 d . . . . .
C37 C 0.1736(3) 0.3057(4) 0.2956(3) 0.0862(11) Uani 1 1 d . . . . .
H37A H 0.2200 0.2277 0.3111 0.129 Uiso 1 1 calc R U . . .
H37B H 0.1606 0.3279 0.2243 0.129 Uiso 1 1 calc R U . . .
H37C H 0.0933 0.2956 0.3073 0.129 Uiso 1 1 calc R U . . .

loop_
_atom_site_aniso_label
_atom_site_aniso_U_11
_atom_site_aniso_U_22
_atom_site_aniso_U_33
_atom_site_aniso_U_23
_atom_site_aniso_U_13
_atom_site_aniso_U_12
O1 0.0559(11) 0.0526(11) 0.0874(14) 0.0001(9) 0.0277(10) 0.0033(8)
O2 0.0699(12) 0.0891(15) 0.0483(11) -0.0090(10) 0.0078(9) -0.0180(10)
O3 0.0723(12) 0.0578(12) 0.0671(12) -0.0027(9) 0.0111(10) -0.0125(9)
N2 0.0551(12) 0.0368(11) 0.0500(11) 0.0020(8) 0.0148(9) -0.0019(9)
C39 0.0488(13) 0.0379(12) 0.0485(13) 0.0009(10) 0.0122(10) -0.0020(10)
C38 0.0489(13) 0.0419(13) 0.0533(14) -0.0061(10) 0.0169(11) -0.0021(10)
N4 0.0848(16) 0.0523(13) 0.0625(14) 0.0019(11) 0.0341(13) 0.0131(12)
C40 0.0553(18) 0.083(3) 0.124(3) -0.014(2) -0.0045(19) 0.0080(17)
C2 0.0636(19) 0.076(2) 0.123(3) -0.015(2) 0.034(2) -0.0095(16)
C3 0.0691(18) 0.0521(17) 0.096(2) 0.0035(15) 0.0353(17) 0.0012(13)
C4 0.0572(14) 0.0417(13) 0.0504(14) -0.0038(10) 0.0083(11) -0.0048(10)
C5 0.0606(15) 0.0447(14) 0.0519(14) 0.0083(10) 0.0201(12) -0.0016(11)
C6 0.0489(13) 0.0397(13) 0.0479(13) 0.0011(10) 0.0150(11) 0.0013(9)
C7 0.0496(13) 0.0417(13) 0.0456(13) 0.0012(10) 0.0143(11) 0.0019(10)
C8 0.0499(13) 0.0426(13) 0.0421(12) 0.0017(9) 0.0143(10) -0.0017(10)
C9 0.0527(13) 0.0391(13) 0.0468(13) -0.0014(10) 0.0107(10) -0.0050(10)
C10 0.0551(15) 0.0380(13) 0.0560(14) -0.0049(10) 0.0018(12) -0.0060(10)
C11 0.0516(15) 0.0481(15) 0.0757(18) -0.0046(13) 0.0065(13) -0.0014(11)
C12 0.0576(19) 0.080(2) 0.104(3) -0.002(2) 0.0095(18) 0.0077(16)
C13 0.072(2) 0.073(2) 0.108(3) 0.005(2) -0.020(2) 0.0149(17)
C14 0.077(3) 0.073(2) 0.150(4) 0.036(3) -0.005(2) 0.015(2)
C15 0.0686(19) 0.060(2) 0.099(3) 0.0234(17) 0.0024(17) -0.0034(14)
C16 0.0687(16) 0.0448(15) 0.0713(18) -0.0063(12) 0.0243(15) -0.0034(12)
C17 0.079(2) 0.0538(17) 0.078(2) -0.0233(15) 0.0249(16) -0.0149(14)
C18 0.0689(18) 0.071(2) 0.0576(17) -0.0213(14) 0.0138(14) -0.0107(14)
C19 0.0600(16) 0.0581(17) 0.0525(14) -0.0051(12) 0.0140(12) 0.0005(12)
C20 0.0472(13) 0.0457(13) 0.0487(13) -0.0038(10) 0.0147(11) 0.0012(10)
C21 0.0443(12) 0.0424(12) 0.0456(13) 0.0024(10) 0.0140(10) 0.0008(10)
C22 0.0494(12) 0.0368(12) 0.0460(12) -0.0007(10) 0.0152(10) 0.0001(9)
C23 0.0574(14) 0.0430(14) 0.0437(13) 0.0021(10) 0.0159(11) -0.0016(11)
C24 0.0763(19) 0.0571(18) 0.0585(17) 0.0075(13) -0.0040(15) -0.0047(14)
C25 0.087(3) 0.066(2) 0.075(2) 0.0095(16) -0.0150(19) -0.0013(17)
C26 0.0529(15) 0.071(2) 0.089(2) 0.0041(15) 0.0268(15) -0.0010(13)
C27 0.0581(15) 0.0616(17) 0.0645(16) 0.0115(13) 0.0238(13) 0.0004(13)
C28 0.0500(13) 0.0447(13) 0.0481(13) -0.0037(10) 0.0153(10) -0.0015(10)
C29 0.0594(15) 0.0490(14) 0.0463(13) -0.0050(10) 0.0186(11) -0.0082(11)
C30 0.0689(17) 0.0546(15) 0.0529(15) 0.0024(11) 0.0229(13) -0.0064(12)
C31 0.090(2) 0.0542(18) 0.0648(18) 0.0076(13) 0.0265(16) -0.0048(15)
C32 0.093(2) 0.0593(19) 0.088(2) 0.0047(16) 0.0309(19) -0.0233(18)
C33 0.073(2) 0.078(2) 0.104(3) 0.0035(19) 0.032(2) -0.0268(17)
C34 0.0594(17) 0.0644(18) 0.0804(19) 0.0022(15) 0.0215(15) -0.0092(13)
C35 0.0526(14) 0.0466(13) 0.0491(14) 0.0027(11) 0.0131(11) 0.0010(11)
C36 0.0456(13) 0.0582(16) 0.0494(14) -0.0026(12) 0.0111(11) 0.0029(11)
C37 0.073(2) 0.116(3) 0.064(2) -0.0293(19) 0.0118(16) -0.026(2)

loop_
_atom_type_symbol
_atom_type_description
_atom_type_scat_dispersion_real
_atom_type_scat_dispersion_imag
_atom_type_scat_source
C C 0.0181 0.0091 'International Tables Vol C Tables 4.2.6.8 and 6.1.1.4'
H H 0.0000 0.0000 'International Tables Vol C Tables 4.2.6.8 and 6.1.1.4'
N N 0.0311 0.0180 'International Tables Vol C Tables 4.2.6.8 and 6.1.1.4'
O O 0.0492 0.0322 'International Tables Vol C Tables 4.2.6.8 and 6.1.1.4'

loop_
_geom_angle_atom_site_label_1
_geom_angle_atom_site_label_2
_geom_angle_atom_site_label_3
_geom_angle
_geom_angle_site_symmetry_1
_geom_angle_site_symmetry_3
_geom_angle_publ_flag
C36 O2 C37 116.3(3) . . ?
C38 N2 C5 124.4(2) . . ?
C6 N2 C38 107.08(19) . . ?
C6 N2 C5 128.3(2) . . ?
C9 C39 C8 120.6(2) . . ?
C9 C39 C27 118.8(2) . . ?
C27 C39 C8 120.5(2) . . ?
N2 C38 C16 129.2(2) . . ?
N2 C38 C20 109.2(2) . . ?
C16 C38 C20 121.6(2) . . ?
C2 C40 H40 120.4 . . ?
C14 C40 H40 120.4 . . ?
C14 C40 C2 119.3(3) . . ?
C40 C2 H2 120.0 . . ?
C40 C2 C3 120.1(3) . . ?
C3 C2 H2 120.0 . . ?
C2 C3 H3 119.5 . . ?
C4 C3 C2 121.1(3) . . ?
C4 C3 H3 119.5 . . ?
C3 C4 C5 123.1(2) . . ?
C3 C4 C15 117.8(3) . . ?
C15 C4 C5 119.1(3) . . ?
N2 C5 C4 115.2(2) . . ?
N2 C5 H5A 108.5 . . ?
N2 C5 H5B 108.5 . . ?
C4 C5 H5A 108.5 . . ?
C4 C5 H5B 108.5 . . ?
H5A C5 H5B 107.5 . . ?
N2 C6 C21 136.2(2) . . ?
C7 C6 N2 110.3(2) . . ?
C7 C6 C21 113.5(2) . . ?
C6 C7 C8 113.7(2) . . ?
C6 C7 C20 107.9(2) . . ?
C20 C7 C8 138.4(2) . . ?
C39 C8 H8 108.5 . . ?
C39 C8 C22 116.90(19) . . ?
C7 C8 C39 113.2(2) . . ?
C7 C8 H8 108.5 . . ?
C7 C8 C22 100.82(18) . . ?
C22 C8 H8 108.5 . . ?
C39 C9 H9 119.0 . . ?
C39 C9 C10 122.0(2) . . ?
C10 C9 H9 119.0 . . ?
C9 C10 C11 118.6(2) . . ?
C9 C10 C24 122.8(3) . . ?
C11 C10 C24 118.6(3) . . ?
C12 C11 C10 118.7(3) . . ?
C12 C11 C26 122.9(3) . . ?
C26 C11 C10 118.4(2) . . ?
C11 C12 H12 119.6 . . ?
C13 C12 C11 120.7(4) . . ?
C13 C12 H12 119.6 . . ?
C12 C13 H13 119.4 . . ?
C12 C13 C25 121.1(3) . . ?
C25 C13 H13 119.4 . . ?
C40 C14 H14 119.4 . . ?
C40 C14 C15 121.3(4) . . ?
C15 C14 H14 119.4 . . ?
C4 C15 H15 119.8 . . ?
C14 C15 C4 120.5(3) . . ?
C14 C15 H15 119.8 . . ?
C38 C16 H16 121.4 . . ?
C17 C16 C38 117.3(3) . . ?
C17 C16 H16 121.4 . . ?
C16 C17 H17 119.0 . . ?
C16 C17 C18 122.0(3) . . ?
C18 C17 H17 119.0 . . ?
C17 C18 H18 119.4 . . ?
C19 C18 C17 121.3(3) . . ?
C19 C18 H18 119.4 . . ?
C18 C19 H19 120.6 . . ?
C18 C19 C20 118.8(3) . . ?
C20 C19 H19 120.6 . . ?
C38 C20 C7 105.5(2) . . ?
C19 C20 C38 119.1(2) . . ?
C19 C20 C7 135.3(2) . . ?
C6 C21 C22 105.13(19) . . ?
C35 C21 C6 128.7(2) . . ?
C35 C21 C22 126.1(2) . . ?
C21 C22 C8 106.40(18) . . ?
C21 C22 C28 108.22(19) . . ?
C23 C22 C8 111.34(19) . . ?
C23 C22 C21 110.23(18) . . ?
C23 C22 C28 114.30(19) . . ?
C28 C22 C8 105.95(17) . . ?
N4 C23 C22 177.2(3) . . ?
C10 C24 H24 119.4 . . ?
C25 C24 C10 121.1(4) . . ?
C25 C24 H24 119.4 . . ?
C13 C25 H25 120.1 . . ?
C24 C25 C13 119.8(4) . . ?
C24 C25 H25 120.1 . . ?
C11 C26 H26 119.1 . . ?
C27 C26 C11 121.8(3) . . ?
C27 C26 H26 119.1 . . ?
C39 C27 H27 119.8 . . ?
C26 C27 C39 120.4(3) . . ?
C26 C27 H27 119.8 . . ?
O1 C28 C22 116.0(2) . . ?
O1 C28 C29 121.2(2) . . ?
C29 C28 C22 122.6(2) . . ?
C30 C29 C28 124.1(2) . . ?
C30 C29 C34 119.3(3) . . ?
C34 C29 C28 116.5(3) . . ?
C29 C30 H30 120.0 . . ?
C29 C30 C31 120.0(3) . . ?
C31 C30 H30 120.0 . . ?
C30 C31 H31 119.9 . . ?
C32 C31 C30 120.2(3) . . ?
C32 C31 H31 119.9 . . ?
C31 C32 H32 119.9 . . ?
C31 C32 C33 120.2(3) . . ?
C33 C32 H32 119.9 . . ?
C32 C33 H33 119.9 . . ?
C32 C33 C34 120.2(3) . . ?
C34 C33 H33 119.9 . . ?
C29 C34 H34 120.0 . . ?
C33 C34 C29 120.0(3) . . ?
C33 C34 H34 120.0 . . ?
C21 C35 H35 117.6 . . ?
C21 C35 C36 124.8(2) . . ?
C36 C35 H35 117.6 . . ?
O2 C36 C35 110.8(2) . . ?
O3 C36 O2 123.4(2) . . ?
O3 C36 C35 125.8(2) . . ?
O2 C37 H37A 109.5 . . ?
O2 C37 H37B 109.5 . . ?
O2 C37 H37C 109.5 . . ?
H37A C37 H37B 109.5 . . ?
H37A C37 H37C 109.5 . . ?
H37B C37 H37C 109.5 . . ?

loop_
_geom_bond_atom_site_label_1
_geom_bond_atom_site_label_2
_geom_bond_distance
_geom_bond_site_symmetry_2
_geom_bond_publ_flag
O1 C28 1.206(3) . ?
O2 C36 1.341(3) . ?
O2 C37 1.440(4) . ?
O3 C36 1.208(3) . ?
N2 C38 1.385(3) . ?
N2 C5 1.455(3) . ?
N2 C6 1.381(3) . ?
C39 C8 1.509(3) . ?
C39 C9 1.371(3) . ?
C39 C27 1.418(4) . ?
C38 C16 1.395(4) . ?
C38 C20 1.417(4) . ?
N4 C23 1.139(3) . ?
C40 H40 0.9300 . ?
C40 C2 1.364(6) . ?
C40 C14 1.349(6) . ?
C2 H2 0.9300 . ?
C2 C3 1.378(5) . ?
C3 H3 0.9300 . ?
C3 C4 1.375(4) . ?
C4 C5 1.506(4) . ?
C4 C15 1.376(4) . ?
C5 H5A 0.9700 . ?
C5 H5B 0.9700 . ?
C6 C7 1.367(4) . ?
C6 C21 1.431(4) . ?
C7 C8 1.488(3) . ?
C7 C20 1.425(4) . ?
C8 H8 0.9800 . ?
C8 C22 1.617(3) . ?
C9 H9 0.9300 . ?
C9 C10 1.410(4) . ?
C10 C11 1.415(4) . ?
C10 C24 1.417(4) . ?
C11 C12 1.412(4) . ?
C11 C26 1.415(5) . ?
C12 H12 0.9300 . ?
C12 C13 1.355(6) . ?
C13 H13 0.9300 . ?
C13 C25 1.397(6) . ?
C14 H14 0.9300 . ?
C14 C15 1.373(5) . ?
C15 H15 0.9300 . ?
C16 H16 0.9300 . ?
C16 C17 1.375(4) . ?
C17 H17 0.9300 . ?
C17 C18 1.391(5) . ?
C18 H18 0.9300 . ?
C18 C19 1.368(4) . ?
C19 H19 0.9300 . ?
C19 C20 1.404(4) . ?
C21 C22 1.549(3) . ?
C21 C35 1.346(3) . ?
C22 C23 1.474(3) . ?
C22 C28 1.562(3) . ?
C24 H24 0.9300 . ?
C24 C25 1.358(5) . ?
C25 H25 0.9300 . ?
C26 H26 0.9300 . ?
C26 C27 1.352(4) . ?
C27 H27 0.9300 . ?
C28 C29 1.487(4) . ?
C29 C30 1.384(4) . ?
C29 C34 1.388(4) . ?
C30 H30 0.9300 . ?
C30 C31 1.392(4) . ?
C31 H31 0.9300 . ?
C31 C32 1.366(5) . ?
C32 H32 0.9300 . ?
C32 C33 1.377(6) . ?
C33 H33 0.9300 . ?
C33 C34 1.383(5) . ?
C34 H34 0.9300 . ?
C35 H35 0.9300 . ?
C35 C36 1.451(4) . ?
C37 H37A 0.9600 . ?
C37 H37B 0.9600 . ?
C37 H37C 0.9600 . ?

loop_
_geom_torsion_atom_site_label_1
_geom_torsion_atom_site_label_2
_geom_torsion_atom_site_label_3
_geom_torsion_atom_site_label_4
_geom_torsion
_geom_torsion_site_symmetry_1
_geom_torsion_site_symmetry_2
_geom_torsion_site_symmetry_3
_geom_torsion_site_symmetry_4
_geom_torsion_publ_flag
O1 C28 C29 C30 -159.8(3) . . . . ?
O1 C28 C29 C34 19.0(4) . . . . ?
N2 C38 C16 C17 -176.1(3) . . . . ?
N2 C38 C20 C7 -1.4(3) . . . . ?
N2 C38 C20 C19 176.2(2) . . . . ?
N2 C6 C7 C8 179.0(2) . . . . ?
N2 C6 C7 C20 -0.5(3) . . . . ?
N2 C6 C21 C22 -174.0(3) . . . . ?
N2 C6 C21 C35 2.8(5) . . . . ?
C39 C8 C22 C21 -116.6(2) . . . . ?
C39 C8 C22 C23 3.6(3) . . . . ?
C39 C8 C22 C28 128.4(2) . . . . ?
C39 C9 C10 C11 -0.5(4) . . . . ?
C39 C9 C10 C24 -179.6(3) . . . . ?
C38 N2 C5 C4 -92.2(3) . . . . ?
C38 N2 C6 C7 -0.3(3) . . . . ?
C38 N2 C6 C21 177.9(3) . . . . ?
C38 C16 C17 C18 -0.6(4) . . . . ?
C40 C2 C3 C4 -1.3(6) . . . . ?
C40 C14 C15 C4 -1.8(8) . . . . ?
C2 C40 C14 C15 2.6(8) . . . . ?
C2 C3 C4 C5 -176.9(3) . . . . ?
C2 C3 C4 C15 2.2(5) . . . . ?
C3 C4 C5 N2 -35.2(4) . . . . ?
C3 C4 C15 C14 -0.7(6) . . . . ?
C5 N2 C38 C16 -5.7(4) . . . . ?
C5 N2 C38 C20 175.9(2) . . . . ?
C5 N2 C6 C7 -174.9(2) . . . . ?
C5 N2 C6 C21 3.3(4) . . . . ?
C5 C4 C15 C14 178.5(4) . . . . ?
C6 N2 C38 C16 179.4(3) . . . . ?
C6 N2 C38 C20 1.1(3) . . . . ?
C6 N2 C5 C4 81.5(3) . . . . ?
C6 C7 C8 C39 121.2(2) . . . . ?
C6 C7 C8 C22 -4.5(3) . . . . ?
C6 C7 C20 C38 1.1(3) . . . . ?
C6 C7 C20 C19 -175.8(3) . . . . ?
C6 C21 C22 C8 -6.7(2) . . . . ?
C6 C21 C22 C23 -127.5(2) . . . . ?
C6 C21 C22 C28 106.8(2) . . . . ?
C6 C21 C35 C36 -172.3(2) . . . . ?
C7 C6 C21 C22 4.2(3) . . . . ?
C7 C6 C21 C35 -179.0(2) . . . . ?
C7 C8 C22 C21 6.6(2) . . . . ?
C7 C8 C22 C23 126.7(2) . . . . ?
C7 C8 C22 C28 -108.4(2) . . . . ?
C8 C39 C9 C10 -176.2(2) . . . . ?
C8 C39 C27 C26 176.7(3) . . . . ?
C8 C7 C20 C38 -178.2(3) . . . . ?
C8 C7 C20 C19 4.8(5) . . . . ?
C8 C22 C28 O1 84.1(3) . . . . ?
C8 C22 C28 C29 -91.2(2) . . . . ?
C9 C39 C8 C7 125.2(2) . . . . ?
C9 C39 C8 C22 -118.2(2) . . . . ?
C9 C39 C27 C26 0.4(4) . . . . ?
C9 C10 C11 C12 -179.9(3) . . . . ?
C9 C10 C11 C26 0.5(4) . . . . ?
C9 C10 C24 C25 179.4(3) . . . . ?
C10 C11 C12 C13 1.1(5) . . . . ?
C10 C11 C26 C27 0.0(5) . . . . ?
C10 C24 C25 C13 -0.1(5) . . . . ?
C11 C10 C24 C25 0.3(4) . . . . ?
C11 C12 C13 C25 -1.0(6) . . . . ?
C11 C26 C27 C39 -0.5(5) . . . . ?
C12 C11 C26 C27 -179.6(3) . . . . ?
C12 C13 C25 C24 0.5(6) . . . . ?
C14 C40 C2 C3 -1.1(7) . . . . ?
C15 C4 C5 N2 145.7(3) . . . . ?
C16 C38 C20 C7 -179.9(2) . . . . ?
C16 C38 C20 C19 -2.3(4) . . . . ?
C16 C17 C18 C19 -0.6(5) . . . . ?
C17 C18 C19 C20 0.5(4) . . . . ?
C18 C19 C20 C38 1.0(4) . . . . ?
C18 C19 C20 C7 177.6(3) . . . . ?
C20 C38 C16 C17 2.1(4) . . . . ?
C20 C7 C8 C39 -59.4(4) . . . . ?
C20 C7 C8 C22 174.9(3) . . . . ?
C21 C6 C7 C8 0.4(3) . . . . ?
C21 C6 C7 C20 -179.2(2) . . . . ?
C21 C22 C28 O1 -29.7(3) . . . . ?
C21 C22 C28 C29 155.1(2) . . . . ?
C21 C35 C36 O2 -173.7(2) . . . . ?
C21 C35 C36 O3 7.6(4) . . . . ?
C22 C21 C35 C36 3.8(4) . . . . ?
C22 C28 C29 C30 15.2(4) . . . . ?
C22 C28 C29 C34 -165.9(2) . . . . ?
C23 C22 C28 O1 -152.9(2) . . . . ?
C23 C22 C28 C29 31.8(3) . . . . ?
C24 C10 C11 C12 -0.7(4) . . . . ?
C24 C10 C11 C26 179.6(3) . . . . ?
C26 C11 C12 C13 -179.3(4) . . . . ?
C27 C39 C8 C7 -51.1(3) . . . . ?
C27 C39 C8 C22 65.5(3) . . . . ?
C27 C39 C9 C10 0.1(4) . . . . ?
C28 C29 C30 C31 178.9(2) . . . . ?
C28 C29 C34 C33 -179.0(3) . . . . ?
C29 C30 C31 C32 -0.1(4) . . . . ?
C30 C29 C34 C33 -0.1(4) . . . . ?
C30 C31 C32 C33 0.0(5) . . . . ?
C31 C32 C33 C34 -0.1(6) . . . . ?
C32 C33 C34 C29 0.1(6) . . . . ?
C34 C29 C30 C31 0.1(4) . . . . ?
C35 C21 C22 C8 176.4(2) . . . . ?
C35 C21 C22 C23 55.6(3) . . . . ?
C35 C21 C22 C28 -70.1(3) . . . . ?
C37 O2 C36 O3 -1.6(4) . . . . ?
C37 O2 C36 C35 179.7(2) . . . . ?
